data_7024621
loop_
_publ_author_name
'Shieh, Minghuey'
'Chu, Yen-Yi'
'Miu, Chia-Yeh'
'Wu, Pei-Fan'
'Zeng, Tsau-Ming'

_publ_section_title
;
 Bimetallic Ru-Cu tellurido complexes: controlled synthesis and
 electrochemical studies of copper halide-TeRu(5) and Te(2)Ru(4) clusters.
;
_journal_issue 6
_journal_name_full 'Dalton transactions (Cambridge, England : 2003)'
_journal_page_first 1492
_journal_page_last 1503
_journal_paper_doi 10.1039/b919176c
_journal_volume 39
_journal_year 2010
_chemical_formula_moiety 'C62 H40 Br2 Cu2 O14 P2 Ru5 Te'
_chemical_formula_sum 'C62 H40 Br2 Cu2 O14 P2 Ru5 Te'
_chemical_formula_weight 1990.73
_chemical_name_systematic
;
?
;
_space_group_IT_number 2
_symmetry_cell_setting triclinic
_symmetry_space_group_name_Hall '-P 1'
_symmetry_space_group_name_H-M 'P -1'
_atom_sites_solution_hydrogens geom
_atom_sites_solution_primary direct
_atom_sites_solution_secondary difmap
_audit_creation_method SHELXL-97
_cell_angle_alpha 78.6080(10)
_cell_angle_beta 89.0110(10)
_cell_angle_gamma 63.5620(10)
_cell_formula_units_Z 2
_cell_length_a 13.54570(29)
_cell_length_b 14.07920(29)
_cell_length_c 20.04260(50)
_cell_measurement_reflns_used 65951
_cell_measurement_temperature 298(2)
_cell_measurement_theta_max 25.028
_cell_measurement_theta_min 2.037
_cell_volume 3344.29(13)
_computing_cell_refinement 'HKL Scalepack (Otwinowski & Minor 1997)'
_computing_data_collection 'Collect (Nonius BV, 1997-2000)'
_computing_data_reduction 'HKL Denzo and Scalepack'
_computing_molecular_graphics 'Ortep-3 for Windows (Farrugia, 1997)'
_computing_publication_material 'WinGX publication routines (Farrugia, 1999)'
_computing_structure_refinement 'SHELXL-97 (Sheldrick, 1997)'
_computing_structure_solution 'SHELXS-97 (Sheldrick, 1997)'
_diffrn_ambient_temperature 298(2)
_diffrn_measured_fraction_theta_full 0.988
_diffrn_measured_fraction_theta_max 0.988
_diffrn_measurement_device_type KappaCCD
_diffrn_measurement_method 'CCD rotation images, thick slices'
_diffrn_radiation_monochromator graphite
_diffrn_radiation_source 'fine-focus sealed tube'
_diffrn_radiation_type MoK\a
_diffrn_radiation_wavelength 0.71073
_diffrn_reflns_av_R_equivalents 0.0509
_diffrn_reflns_av_sigmaI/netI 0.0561
_diffrn_reflns_limit_h_max 16
_diffrn_reflns_limit_h_min -14
_diffrn_reflns_limit_k_max 16
_diffrn_reflns_limit_k_min -16
_diffrn_reflns_limit_l_max 23
_diffrn_reflns_limit_l_min -23
_diffrn_reflns_number 27027
_diffrn_reflns_theta_full 25.04
_diffrn_reflns_theta_max 25.04
_diffrn_reflns_theta_min 2.05
_exptl_absorpt_coefficient_mu 3.453
_exptl_absorpt_correction_T_max 0.5196
_exptl_absorpt_correction_T_min 0.3977
_exptl_absorpt_correction_type multi-scan
_exptl_absorpt_process_details
;
?
;
_exptl_crystal_colour BLACK
_exptl_crystal_density_diffrn 1.977
_exptl_crystal_density_method 'not measured'
_exptl_crystal_description prism
_exptl_crystal_F_000 1908
_exptl_crystal_size_max 0.4
_exptl_crystal_size_mid 0.2
_exptl_crystal_size_min 0.1
_refine_diff_density_max 1.428
_refine_diff_density_min -2.395
_refine_diff_density_rms 0.468
_refine_ls_extinction_coef 0.0089(5)
_refine_ls_extinction_expression Fc^*^=kFc[1+0.001xFc^2^\l^3^/sin(2\q)]^-1/4^
_refine_ls_extinction_method SHELXL
_refine_ls_goodness_of_fit_ref 1.074
_refine_ls_hydrogen_treatment fixed
_refine_ls_matrix_type full
_refine_ls_number_parameters 794
_refine_ls_number_reflns 11680
_refine_ls_number_restraints 0
_refine_ls_restrained_S_all 1.074
_refine_ls_R_factor_all 0.1082
_refine_ls_R_factor_gt 0.0733
_refine_ls_shift/su_max 0.050
_refine_ls_shift/su_mean 0.007
_refine_ls_structure_factor_coef Fsqd
_refine_ls_weighting_details 'calc w=1/[\s^2^(Fo^2^)+(0.1148P)^2^+16.7175P] where P=(Fo^2^+2Fc^2^)/3'
_refine_ls_weighting_scheme calc
_refine_ls_wR_factor_gt 0.1976
_refine_ls_wR_factor_ref 0.2308
_reflns_number_gt 8317
_reflns_number_total 11680
_reflns_threshold_expression >2sigma(I)
_cod_data_source_file b919176c.txt
_cod_data_source_block compound_4b
_cod_original_cell_volume 3344.39(13)
_cod_database_code 7024621

loop_
_symmetry_equiv_pos_as_xyz
'x, y, z'
'-x, -y, -z'

loop_
_atom_site_label
_atom_site_type_symbol
_atom_site_fract_x
_atom_site_fract_y
_atom_site_fract_z
_atom_site_U_iso_or_equiv
_atom_site_adp_type
_atom_site_occupancy
_atom_site_symmetry_multiplicity
_atom_site_calc_flag
_atom_site_refinement_flags
Te1 Te 0.15988(6) 0.15114(6) 0.83357(4) 0.0636(3) Uani 1 1 d .
Ru1 Ru 0.12049(7) -0.01824(7) 0.83121(4) 0.0541(3) Uani 1 1 d .
Ru2 Ru 0.05324(7) 0.17235(7) 0.71468(5) 0.0616(3) Uani 1 1 d .
Ru3 Ru 0.26953(8) 0.15061(9) 0.71713(5) 0.0730(3) Uani 1 1 d .
Ru4 Ru 0.34749(7) -0.02808(7) 0.82756(5) 0.0586(3) Uani 1 1 d .
Ru5 Ru 0.23642(8) -0.03490(8) 0.70727(5) 0.0637(3) Uani 1 1 d .
Br1 Br 0.39747(12) -0.37984(10) 0.85683(8) 0.0892(5) Uani 1 1 d .
Br2 Br -0.1095(3) -0.0418(3) 0.68087(16) 0.1965(15) Uani 1 1 d .
Cu1 Cu 0.30829(12) -0.19379(11) 0.82386(8) 0.0679(4) Uani 1 1 d .
Cu2 Cu 0.02717(16) -0.00254(16) 0.71061(10) 0.0957(6) Uani 1 1 d .
P1 P 0.3666(3) 0.4025(3) 0.42233(17) 0.0715(8) Uani 1 1 d .
P2 P 0.7441(2) 0.6023(2) 0.02342(14) 0.0542(6) Uani 1 1 d .
O1 O 0.1492(12) -0.0658(11) 0.9865(6) 0.135(5) Uani 1 1 d .
O2 O 0.0937(8) -0.2193(7) 0.8320(5) 0.088(3) Uani 1 1 d .
O3 O -0.1294(8) 0.1022(8) 0.8359(7) 0.113(4) Uani 1 1 d .
O4 O -0.1413(9) 0.3759(9) 0.7366(6) 0.117(4) Uani 1 1 d .
O5 O -0.0846(9) 0.1919(9) 0.5921(6) 0.103(3) Uani 1 1 d .
O6 O 0.0964(11) 0.3288(11) 0.6056(6) 0.151(6) Uani 1 1 d .
O7 O 0.3114(11) 0.3383(11) 0.7375(7) 0.130(4) Uani 1 1 d .
O8 O 0.3934(13) 0.1243(17) 0.5928(7) 0.190(8) Uani 1 1 d .
O9 O 0.5142(8) 0.0488(10) 0.7780(6) 0.123(4) Uani 1 1 d .
O10 O 0.5587(7) -0.2350(7) 0.8371(5) 0.095(3) Uani 1 1 d .
O11 O 0.4210(8) -0.0315(8) 0.9687(5) 0.095(3) Uani 1 1 d .
O12 O 0.2161(14) -0.2327(12) 0.6832(7) 0.147(5) Uani 1 1 d .
O13 O 0.1733(9) 0.0749(10) 0.5578(5) 0.119(4) Uani 1 1 d .
O14 O 0.4753(10) -0.1424(14) 0.6751(6) 0.178(8) Uani 1 1 d .
C1 C 0.1409(12) -0.0514(11) 0.9276(8) 0.087(4) Uani 1 1 d .
C2 C 0.1102(9) -0.1490(9) 0.8278(6) 0.067(3) Uani 1 1 d .
C3 C -0.0361(13) 0.0606(11) 0.8309(9) 0.096(4) Uani 1 1 d .
C4 C -0.0676(11) 0.2988(11) 0.7297(7) 0.078(3) Uani 1 1 d .
C5 C -0.0327(10) 0.1746(10) 0.6398(8) 0.076(3) Uani 1 1 d .
C6 C 0.1232(12) 0.2533(14) 0.6528(8) 0.096(4) Uani 1 1 d .
C7 C 0.2951(13) 0.2661(14) 0.7288(8) 0.101(5) Uani 1 1 d .
C8 C 0.3441(14) 0.1383(16) 0.6393(8) 0.118(6) Uani 1 1 d .
C9 C 0.4306(10) 0.0467(10) 0.7797(7) 0.076(3) Uani 1 1 d .
C10 C 0.4737(10) -0.1614(11) 0.8326(7) 0.076(3) Uani 1 1 d .
C11 C 0.3918(9) -0.0316(10) 0.9171(7) 0.068(3) Uani 1 1 d .
C12 C 0.2122(18) -0.1590(15) 0.6959(7) 0.111(6) Uani 1 1 d .
C13 C 0.1903(11) 0.0380(11) 0.6132(7) 0.083(4) Uani 1 1 d .
C14 C 0.3868(13) -0.1036(15) 0.6905(7) 0.111(6) Uani 1 1 d .
C15 C 0.5015(10) 0.2989(12) 0.4575(7) 0.079(4) Uani 1 1 d .
C16 C 0.5896(13) 0.3228(15) 0.4592(9) 0.111(5) Uani 1 1 d .
H16 H 0.5741 0.3969 0.4413 0.133 Uiso 1 1 d R
C17 C 0.6916(14) 0.2440(17) 0.4879(10) 0.122(6) Uani 1 1 d .
H17 H 0.7546 0.2580 0.4806 0.146 Uiso 1 1 d R
C18 C 0.7057(14) 0.1451(18) 0.5154(9) 0.112(6) Uani 1 1 d .
H18 H 0.7714 0.0983 0.5451 0.134 Uiso 1 1 d R
C19 C 0.6231(16) 0.1143(16) 0.5131(10) 0.142(8) Uani 1 1 d .
H19 H 0.6349 0.0407 0.5279 0.170 Uiso 1 1 d R
C20 C 0.5189(13) 0.1929(14) 0.4798(8) 0.107(5) Uani 1 1 d .
H20 H 0.4596 0.1755 0.4724 0.129 Uiso 1 1 d R
C21 C 0.2830(10) 0.4619(10) 0.4875(6) 0.071(3) Uani 1 1 d .
C22 C 0.3338(13) 0.4513(14) 0.5500(7) 0.096(4) Uani 1 1 d .
H22 H 0.4119 0.4049 0.5585 0.115 Uiso 1 1 d R
C23 C 0.2674(17) 0.5098(17) 0.5979(8) 0.117(6) Uani 1 1 d .
H23 H 0.2960 0.5141 0.6401 0.141 Uiso 1 1 d R
C24 C 0.1534(16) 0.5684(16) 0.5814(9) 0.116(6) Uani 1 1 d .
H24 H 0.1124 0.5961 0.6185 0.139 Uiso 1 1 d R
C25 C 0.1050(13) 0.5749(14) 0.5207(8) 0.102(5) Uani 1 1 d .
H25 H 0.0266 0.6202 0.5132 0.122 Uiso 1 1 d R
C26 C 0.1688(11) 0.5207(13) 0.4743(7) 0.088(4) Uani 1 1 d .
H26 H 0.1369 0.5237 0.4310 0.106 Uiso 1 1 d R
C27 C 0.2961(10) 0.3461(10) 0.3802(7) 0.077(3) Uani 1 1 d .
C28 C 0.2441(13) 0.2896(14) 0.4180(9) 0.105(5) Uani 1 1 d .
H28 H 0.2406 0.2895 0.4659 0.126 Uiso 1 1 d R
C29 C 0.1987(15) 0.2377(14) 0.3855(13) 0.124(6) Uani 1 1 d .
H29 H 0.1681 0.1925 0.4099 0.148 Uiso 1 1 d R
C30 C 0.2019(16) 0.2448(16) 0.3175(12) 0.120(6) Uani 1 1 d .
H30 H 0.1677 0.2098 0.2967 0.144 Uiso 1 1 d R
C31 C 0.2511(13) 0.2990(15) 0.2822(9) 0.102(5) Uani 1 1 d .
H31 H 0.2531 0.3072 0.2335 0.122 Uiso 1 1 d R
C32 C 0.2962(10) 0.3520(11) 0.3103(7) 0.077(3) Uani 1 1 d .
H32 H 0.3304 0.3914 0.2830 0.093 Uiso 1 1 d R
C33 C 0.3857(10) 0.5070(11) 0.3650(6) 0.070(3) Uani 1 1 d .
C34 C 0.4584(12) 0.4805(13) 0.3130(7) 0.091(4) Uani 1 1 d .
H34 H 0.4938 0.4065 0.3077 0.109 Uiso 1 1 d R
C35 C 0.4698(16) 0.5675(18) 0.2693(8) 0.110(5) Uani 1 1 d .
H35 H 0.5182 0.5557 0.2330 0.132 Uiso 1 1 d R
C36 C 0.4152(17) 0.6710(17) 0.2795(9) 0.117(6) Uani 1 1 d .
H36 H 0.4210 0.7265 0.2457 0.140 Uiso 1 1 d R
C37 C 0.3485(14) 0.6923(13) 0.3306(8) 0.103(5) Uani 1 1 d .
H37 H 0.3223 0.7605 0.3444 0.124 Uiso 1 1 d R
C38 C 0.3329(12) 0.6114(11) 0.3733(7) 0.086(4) Uani 1 1 d .
H38 H 0.2755 0.6244 0.4041 0.103 Uiso 1 1 d R
C39 C 0.8306(8) 0.5564(8) 0.1020(5) 0.057(3) Uani 1 1 d .
C40 C 0.9143(8) 0.5857(9) 0.1091(6) 0.063(3) Uani 1 1 d .
H40 H 0.9322 0.6290 0.0724 0.076 Uiso 1 1 d R
C41 C 0.9783(10) 0.5471(10) 0.1705(8) 0.079(4) Uani 1 1 d .
H41 H 1.0354 0.5673 0.1780 0.095 Uiso 1 1 d R
C42 C 0.9597(11) 0.4815(12) 0.2231(8) 0.083(4) Uani 1 1 d .
H42 H 1.0032 0.4590 0.2657 0.099 Uiso 1 1 d R
C43 C 0.8802(13) 0.4492(12) 0.2162(7) 0.088(4) Uani 1 1 d .
H43 H 0.8696 0.4008 0.2534 0.106 Uiso 1 1 d R
C44 C 0.8137(10) 0.4881(10) 0.1559(6) 0.073(3) Uani 1 1 d .
H44 H 0.7576 0.4659 0.1496 0.088 Uiso 1 1 d R
C45 C 0.6041(8) 0.6616(8) 0.0458(6) 0.058(3) Uani 1 1 d .
C46 C 0.5777(10) 0.7261(9) 0.0936(6) 0.068(3) Uani 1 1 d .
H46 H 0.6334 0.7367 0.1155 0.081 Uiso 1 1 d R
C47 C 0.4700(10) 0.7794(10) 0.1102(6) 0.077(4) Uani 1 1 d .
H47 H 0.4529 0.8243 0.1433 0.092 Uiso 1 1 d R
C48 C 0.3902(10) 0.7644(12) 0.0779(8) 0.085(4) Uani 1 1 d .
H48 H 0.3159 0.8056 0.0889 0.102 Uiso 1 1 d R
C49 C 0.4141(11) 0.7008(12) 0.0313(7) 0.083(4) Uani 1 1 d .
H49 H 0.3568 0.6869 0.0148 0.100 Uiso 1 1 d R
C50 C 0.5214(9) 0.6487(9) 0.0151(6) 0.068(3) Uani 1 1 d .
H50 H 0.5404 0.6094 -0.0211 0.081 Uiso 1 1 d R
C51 C 0.7760(8) 0.4911(9) -0.0189(6) 0.056(2) Uani 1 1 d .
C52 C 0.8579(9) 0.3876(9) 0.0103(6) 0.068(3) Uani 1 1 d .
H52 H 0.8941 0.3751 0.0542 0.081 Uiso 1 1 d R
C53 C 0.8862(11) 0.3040(10) -0.0239(8) 0.079(4) Uani 1 1 d .
H53 H 0.9426 0.2340 -0.0015 0.095 Uiso 1 1 d R
C54 C 0.8347(11) 0.3235(11) -0.0849(8) 0.079(4) Uani 1 1 d .
H54 H 0.8592 0.2634 -0.1073 0.095 Uiso 1 1 d R
C55 C 0.7526(12) 0.4242(13) -0.1143(7) 0.082(4) Uani 1 1 d .
H55 H 0.7176 0.4372 -0.1587 0.099 Uiso 1 1 d R
C56 C 0.7235(10) 0.5103(10) -0.0812(6) 0.072(3) Uani 1 1 d .
H56 H 0.6641 0.5803 -0.1003 0.086 Uiso 1 1 d R
C57 C 0.7694(8) 0.7028(8) -0.0338(5) 0.056(2) Uani 1 1 d .
C58 C 0.8511(9) 0.6719(10) -0.0803(7) 0.071(3) Uani 1 1 d .
H58 H 0.8944 0.5969 -0.0820 0.085 Uiso 1 1 d R
C59 C 0.8701(10) 0.7490(11) -0.1247(7) 0.077(3) Uani 1 1 d .
H59 H 0.9283 0.7262 -0.1548 0.092 Uiso 1 1 d R
C60 C 0.8083(13) 0.8557(12) -0.1241(7) 0.093(4) Uani 1 1 d .
H60 H 0.8221 0.9088 -0.1553 0.111 Uiso 1 1 d R
C61 C 0.7299(14) 0.8884(10) -0.0799(8) 0.106(5) Uani 1 1 d .
H61 H 0.6896 0.9642 -0.0794 0.127 Uiso 1 1 d R
C62 C 0.7075(11) 0.8126(9) -0.0349(7) 0.080(4) Uani 1 1 d .
H62 H 0.6467 0.8387 -0.0070 0.096 Uiso 1 1 d R

loop_
_atom_site_aniso_label
_atom_site_aniso_U_11
_atom_site_aniso_U_22
_atom_site_aniso_U_33
_atom_site_aniso_U_23
_atom_site_aniso_U_13
_atom_site_aniso_U_12
Te1 0.0638(5) 0.0470(4) 0.0708(5) -0.0068(3) -0.0055(4) -0.0188(3)
Ru1 0.0513(5) 0.0455(5) 0.0568(5) -0.0044(4) 0.0036(4) -0.0166(4)
Ru2 0.0521(5) 0.0493(5) 0.0718(6) -0.0012(4) -0.0118(4) -0.0167(4)
Ru3 0.0617(6) 0.0744(7) 0.0736(7) 0.0164(5) -0.0064(5) -0.0352(5)
Ru4 0.0510(5) 0.0523(5) 0.0609(5) 0.0010(4) -0.0072(4) -0.0179(4)
Ru5 0.0593(5) 0.0637(6) 0.0511(5) -0.0067(4) 0.0010(4) -0.0147(4)
Br1 0.0808(9) 0.0482(7) 0.1218(12) -0.0086(7) -0.0199(8) -0.0171(6)
Br2 0.232(3) 0.212(3) 0.193(3) 0.046(2) -0.092(2) -0.174(3)
Cu1 0.0658(8) 0.0474(7) 0.0761(9) -0.0064(7) -0.0013(7) -0.0152(6)
Cu2 0.0967(13) 0.0926(13) 0.1033(13) -0.0115(10) -0.0137(10) -0.0505(11)
P1 0.0628(18) 0.076(2) 0.0659(19) -0.0017(16) -0.0088(15) -0.0274(16)
P2 0.0457(14) 0.0466(14) 0.0647(17) -0.0053(12) -0.0021(12) -0.0182(11)
O1 0.198(13) 0.162(12) 0.066(7) 0.003(7) -0.003(7) -0.109(11)
O2 0.086(6) 0.056(5) 0.126(8) -0.010(5) 0.006(5) -0.037(5)
O3 0.058(6) 0.079(6) 0.187(11) -0.021(7) 0.023(6) -0.020(5)
O4 0.091(7) 0.087(7) 0.126(8) -0.053(6) -0.028(6) 0.015(6)
O5 0.088(7) 0.114(8) 0.102(7) -0.035(6) -0.017(6) -0.033(6)
O6 0.136(10) 0.160(11) 0.129(9) 0.096(9) -0.065(8) -0.092(9)
O7 0.142(10) 0.115(9) 0.153(11) 0.015(8) -0.024(8) -0.091(9)
O8 0.163(13) 0.32(2) 0.091(9) 0.004(11) 0.048(9) -0.129(15)
O9 0.063(6) 0.144(10) 0.148(10) 0.017(8) -0.009(6) -0.053(6)
O10 0.060(5) 0.072(6) 0.121(8) -0.004(5) -0.002(5) -0.009(5)
O11 0.087(6) 0.103(7) 0.084(6) -0.017(6) -0.025(5) -0.032(5)
O12 0.231(16) 0.112(10) 0.118(10) -0.043(8) 0.011(10) -0.087(11)
O13 0.111(8) 0.129(9) 0.058(6) -0.003(6) -0.013(5) -0.007(7)
O14 0.078(8) 0.236(17) 0.111(9) -0.050(10) 0.014(7) 0.030(9)
C1 0.099(10) 0.081(9) 0.079(10) 0.003(7) 0.006(8) -0.045(8)
C2 0.061(7) 0.044(6) 0.086(8) 0.000(6) 0.010(6) -0.021(5)
C3 0.082(10) 0.068(8) 0.148(14) -0.044(9) 0.016(9) -0.035(8)
C4 0.069(8) 0.076(8) 0.075(8) -0.010(7) -0.026(6) -0.021(7)
C5 0.054(7) 0.072(8) 0.091(9) -0.024(7) -0.003(7) -0.014(6)
C6 0.081(9) 0.117(12) 0.093(10) 0.000(9) -0.023(8) -0.057(9)
C7 0.090(10) 0.095(11) 0.111(12) 0.023(9) -0.007(8) -0.053(9)
C8 0.096(11) 0.158(16) 0.074(10) 0.025(10) 0.004(8) -0.056(11)
C9 0.058(7) 0.073(8) 0.090(9) 0.009(7) -0.009(6) -0.032(6)
C10 0.058(7) 0.074(8) 0.080(8) 0.006(6) -0.006(6) -0.023(7)
C11 0.058(7) 0.065(7) 0.074(8) -0.005(6) -0.010(6) -0.026(6)
C12 0.181(18) 0.093(12) 0.064(9) -0.023(8) 0.011(10) -0.062(12)
C13 0.075(8) 0.076(8) 0.064(8) 0.000(7) 0.006(7) -0.010(7)
C14 0.076(10) 0.136(14) 0.062(8) -0.010(8) 0.006(7) -0.001(9)
C15 0.056(7) 0.086(9) 0.076(8) -0.013(7) -0.015(6) -0.016(6)
C16 0.078(10) 0.109(12) 0.127(13) -0.014(10) -0.027(9) -0.029(9)
C17 0.085(11) 0.116(14) 0.136(15) -0.002(12) -0.045(10) -0.028(10)
C18 0.074(10) 0.141(17) 0.088(11) -0.011(11) -0.026(8) -0.024(11)
C19 0.092(12) 0.113(14) 0.136(16) 0.041(12) 0.000(11) 0.001(11)
C20 0.079(9) 0.111(13) 0.095(11) 0.008(9) 0.006(8) -0.022(9)
C21 0.080(8) 0.079(8) 0.050(6) -0.001(6) -0.006(6) -0.037(7)
C22 0.094(10) 0.135(13) 0.068(9) -0.007(9) 0.001(8) -0.064(10)
C23 0.132(15) 0.162(17) 0.058(9) -0.004(10) -0.003(9) -0.075(14)
C24 0.112(14) 0.135(15) 0.077(11) -0.019(10) 0.026(10) -0.038(12)
C25 0.076(9) 0.123(13) 0.083(10) 0.000(9) 0.015(8) -0.033(9)
C26 0.071(8) 0.118(12) 0.067(8) -0.003(8) 0.001(7) -0.042(8)
C27 0.064(7) 0.068(8) 0.087(9) 0.002(7) -0.012(6) -0.025(6)
C28 0.090(10) 0.108(12) 0.092(11) 0.001(9) -0.023(8) -0.032(9)
C29 0.108(13) 0.092(12) 0.17(2) 0.007(12) -0.031(13) -0.059(10)
C30 0.102(13) 0.119(15) 0.128(16) -0.028(13) -0.032(12) -0.039(11)
C31 0.075(9) 0.107(12) 0.107(12) -0.031(10) -0.005(9) -0.023(9)
C32 0.062(7) 0.073(8) 0.081(9) -0.018(7) -0.014(6) -0.014(6)
C33 0.075(8) 0.082(9) 0.056(7) -0.010(6) 0.001(6) -0.039(7)
C34 0.089(9) 0.109(11) 0.083(9) -0.037(9) 0.013(8) -0.046(9)
C35 0.133(14) 0.158(17) 0.073(9) -0.030(11) 0.030(9) -0.095(14)
C36 0.154(17) 0.125(15) 0.090(11) -0.015(11) 0.025(11) -0.083(14)
C37 0.116(12) 0.089(10) 0.091(10) -0.002(8) 0.013(9) -0.041(9)
C38 0.091(9) 0.077(9) 0.078(9) -0.003(7) 0.010(7) -0.034(8)
C39 0.046(5) 0.054(6) 0.064(7) -0.017(5) -0.004(5) -0.014(5)
C40 0.052(6) 0.054(6) 0.088(8) -0.019(6) -0.003(6) -0.024(5)
C41 0.054(7) 0.069(8) 0.113(11) -0.030(8) -0.016(7) -0.021(6)
C42 0.070(8) 0.085(9) 0.085(9) -0.027(8) -0.015(7) -0.023(7)
C43 0.103(10) 0.080(9) 0.064(8) -0.006(7) -0.006(7) -0.029(8)
C44 0.073(8) 0.075(8) 0.063(7) -0.003(6) -0.002(6) -0.031(6)
C45 0.048(5) 0.051(6) 0.067(7) 0.001(5) 0.004(5) -0.022(5)
C46 0.067(7) 0.060(7) 0.064(7) -0.002(6) -0.003(6) -0.023(6)
C47 0.070(8) 0.072(8) 0.060(7) -0.002(6) 0.016(6) -0.013(6)
C48 0.052(7) 0.087(9) 0.094(10) 0.005(8) 0.013(7) -0.021(7)
C49 0.063(8) 0.093(10) 0.094(10) -0.015(8) 0.010(7) -0.039(7)
C50 0.062(7) 0.056(6) 0.083(8) 0.004(6) 0.002(6) -0.032(6)
C51 0.048(5) 0.059(6) 0.065(7) -0.006(5) 0.001(5) -0.031(5)
C52 0.063(7) 0.065(7) 0.076(8) -0.014(6) 0.004(6) -0.029(6)
C53 0.076(8) 0.055(7) 0.095(10) -0.013(7) 0.011(7) -0.020(6)
C54 0.078(8) 0.072(9) 0.103(11) -0.039(8) 0.032(8) -0.041(7)
C55 0.086(9) 0.102(11) 0.081(9) -0.032(8) 0.009(7) -0.058(9)
C56 0.065(7) 0.072(8) 0.078(8) -0.010(6) -0.004(6) -0.032(6)
C57 0.053(6) 0.056(6) 0.057(6) -0.007(5) -0.002(5) -0.023(5)
C58 0.051(6) 0.063(7) 0.094(9) -0.022(6) 0.010(6) -0.021(5)
C59 0.066(7) 0.083(9) 0.085(9) -0.012(7) 0.018(6) -0.039(7)
C60 0.114(11) 0.085(10) 0.086(9) 0.009(8) 0.011(9) -0.062(9)
C61 0.126(12) 0.047(7) 0.127(12) -0.011(7) 0.055(11) -0.028(8)
C62 0.077(8) 0.052(7) 0.098(9) -0.009(6) 0.028(7) -0.022(6)

loop_
_atom_type_symbol
_atom_type_description
_atom_type_scat_dispersion_real
_atom_type_scat_dispersion_imag
_atom_type_scat_source
C C 0.0033 0.0016 'International Tables Vol C Tables 4.2.6.8 and 6.1.1.4'
H H 0.0000 0.0000 'International Tables Vol C Tables 4.2.6.8 and 6.1.1.4'
Cu Cu 0.3201 1.2651 'International Tables Vol C Tables 4.2.6.8 and 6.1.1.4'
Te Te -0.5308 1.6751 'International Tables Vol C Tables 4.2.6.8 and 6.1.1.4'
P P 0.1023 0.0942 'International Tables Vol C Tables 4.2.6.8 and 6.1.1.4'
Ru Ru -1.2594 0.8363 'International Tables Vol C Tables 4.2.6.8 and 6.1.1.4'
O O 0.0106 0.0060 'International Tables Vol C Tables 4.2.6.8 and 6.1.1.4'
Br Br -0.2901 2.4595 'International Tables Vol C Tables 4.2.6.8 and 6.1.1.4'

loop_
_geom_angle_atom_site_label_1
_geom_angle_atom_site_label_2
_geom_angle_atom_site_label_3
_geom_angle
Ru1 Te1 Ru4 68.41(3)
Ru1 Te1 Ru2 67.41(3)
Ru4 Te1 Ru2 98.68(4)
Ru1 Te1 Ru3 98.77(4)
Ru4 Te1 Ru3 62.09(3)
Ru2 Te1 Ru3 62.03(3)
C1 Ru1 C3 93.0(7)
C1 Ru1 C2 93.3(6)
C3 Ru1 C2 91.4(5)
C1 Ru1 Cu2 155.0(4)
C3 Ru1 Cu2 70.9(5)
C2 Ru1 Cu2 69.0(4)
C1 Ru1 Cu1 91.2(4)
C3 Ru1 Cu1 153.9(4)
C2 Ru1 Cu1 62.7(3)
Cu2 Ru1 Cu1 95.58(6)
C1 Ru1 Te1 87.4(4)
C3 Ru1 Te1 95.3(4)
C2 Ru1 Te1 173.3(3)
Cu2 Ru1 Te1 112.31(5)
Cu1 Ru1 Te1 110.67(5)
C1 Ru1 Ru5 143.7(4)
C3 Ru1 Ru5 123.1(5)
C2 Ru1 Ru5 89.8(3)
Cu2 Ru1 Ru5 56.87(5)
Cu1 Ru1 Ru5 58.55(4)
Te1 Ru1 Ru5 85.74(3)
C1 Ru1 Ru2 139.7(4)
C3 Ru1 Ru2 74.6(5)
C2 Ru1 Ru2 124.5(4)
Cu2 Ru1 Ru2 55.67(5)
Cu1 Ru1 Ru2 116.87(4)
Te1 Ru1 Ru2 56.76(3)
Ru5 Ru1 Ru2 58.92(3)
C1 Ru1 Ru4 88.3(4)
C3 Ru1 Ru4 151.2(4)
C2 Ru1 Ru4 117.3(3)
Cu2 Ru1 Ru4 115.15(5)
Cu1 Ru1 Ru4 54.63(4)
Te1 Ru1 Ru4 56.05(3)
Ru5 Ru1 Ru4 58.66(3)
Ru2 Ru1 Ru4 85.99(3)
C4 Ru2 C5 88.8(5)
C4 Ru2 C6 94.5(7)
C5 Ru2 C6 91.9(6)
C4 Ru2 Cu2 119.9(4)
C5 Ru2 Cu2 60.8(4)
C6 Ru2 Cu2 133.0(5)
C4 Ru2 Te1 90.6(4)
C5 Ru2 Te1 170.7(4)
C6 Ru2 Te1 97.3(4)
Cu2 Ru2 Te1 111.90(5)
C4 Ru2 Ru3 121.6(4)
C5 Ru2 Ru3 127.9(4)
C6 Ru2 Ru3 48.7(4)
Cu2 Ru2 Ru3 117.77(6)
Te1 Ru2 Ru3 59.70(3)
C4 Ru2 Ru5 173.3(4)
C5 Ru2 Ru5 94.3(4)
C6 Ru2 Ru5 91.3(5)
Cu2 Ru2 Ru5 57.15(5)
Te1 Ru2 Ru5 85.40(3)
Ru3 Ru2 Ru5 60.67(4)
C4 Ru2 Ru1 114.1(4)
C5 Ru2 Ru1 116.2(4)
C6 Ru2 Ru1 139.0(4)
Cu2 Ru2 Ru1 56.18(5)
Te1 Ru2 Ru1 55.83(3)
Ru3 Ru2 Ru1 90.46(3)
Ru5 Ru2 Ru1 59.24(3)
C8 Ru3 C7 91.8(8)
C8 Ru3 C6 87.2(7)
C7 Ru3 C6 93.1(6)
C8 Ru3 C9 89.4(6)
C7 Ru3 C9 84.8(6)
C6 Ru3 C9 175.9(5)
C8 Ru3 Te1 175.0(7)
C7 Ru3 Te1 93.1(5)
C6 Ru3 Te1 93.9(4)
C9 Ru3 Te1 89.7(3)
C8 Ru3 Ru4 118.4(6)
C7 Ru3 Ru4 115.1(5)
C6 Ru3 Ru4 139.5(4)
C9 Ru3 Ru4 44.5(3)
Te1 Ru3 Ru4 58.02(3)
C8 Ru3 Ru2 120.1(6)
C7 Ru3 Ru2 120.0(5)
C6 Ru3 Ru2 45.9(4)
C9 Ru3 Ru2 138.1(3)
Te1 Ru3 Ru2 58.27(3)
Ru4 Ru3 Ru2 93.66(4)
C8 Ru3 Ru5 90.1(7)
C7 Ru3 Ru5 176.5(5)
C6 Ru3 Ru5 89.9(4)
C9 Ru3 Ru5 92.3(3)
Te1 Ru3 Ru5 84.97(3)
Ru4 Ru3 Ru5 61.40(3)
Ru2 Ru3 Ru5 61.24(3)
C10 Ru4 C11 87.6(5)
C10 Ru4 C9 89.0(5)
C11 Ru4 C9 96.7(5)
C10 Ru4 Cu1 64.7(4)
C11 Ru4 Cu1 111.2(4)
C9 Ru4 Cu1 139.7(4)
C10 Ru4 Te1 173.2(4)
C11 Ru4 Te1 88.7(4)
C9 Ru4 Te1 97.1(4)
Cu1 Ru4 Te1 111.52(4)
C10 Ru4 Ru3 126.7(4)
C11 Ru4 Ru3 126.9(4)
C9 Ru4 Ru3 52.4(3)
Cu1 Ru4 Ru3 119.59(5)
Te1 Ru4 Ru3 59.89(3)
C10 Ru4 Ru5 96.6(4)
C11 Ru4 Ru5 165.4(4)
C9 Ru4 Ru5 97.4(4)
Cu1 Ru4 Ru5 59.05(4)
Te1 Ru4 Ru5 85.54(3)
Ru3 Ru4 Ru5 60.65(3)
C10 Ru4 Ru1 120.3(4)
C11 Ru4 Ru1 107.0(4)
C9 Ru4 Ru1 142.2(3)
Cu1 Ru4 Ru1 55.98(4)
Te1 Ru4 Ru1 55.54(3)
Ru3 Ru4 Ru1 89.89(3)
Ru5 Ru4 Ru1 58.82(3)
C14 Ru5 C13 93.2(6)
C14 Ru5 C12 93.0(9)
C13 Ru5 C12 93.1(6)
C14 Ru5 Cu2 157.2(6)
C13 Ru5 Cu2 83.0(4)
C12 Ru5 Cu2 64.9(6)
C14 Ru5 Cu1 82.3(5)
C13 Ru5 Cu1 161.5(4)
C12 Ru5 Cu1 69.3(5)
Cu2 Ru5 Cu1 94.20(6)
C14 Ru5 Ru3 86.9(6)
C13 Ru5 Ru3 84.2(5)
C12 Ru5 Ru3 177.3(4)
Cu2 Ru5 Ru3 114.86(5)
Cu1 Ru5 Ru3 113.29(5)
C14 Ru5 Ru2 143.9(6)
C13 Ru5 Ru2 76.1(4)
C12 Ru5 Ru2 121.5(6)
Cu2 Ru5 Ru2 56.81(5)
Cu1 Ru5 Ru2 117.61(4)
Ru3 Ru5 Ru2 58.09(3)
C14 Ru5 Ru4 77.2(5)
C13 Ru5 Ru4 141.1(5)
C12 Ru5 Ru4 124.6(5)
Cu2 Ru5 Ru4 119.18(5)
Cu1 Ru5 Ru4 55.43(4)
Ru3 Ru5 Ru4 57.95(3)
Ru2 Ru5 Ru4 89.68(4)
C14 Ru5 Ru1 133.4(4)
C13 Ru5 Ru1 132.8(4)
C12 Ru5 Ru1 91.5(5)
Cu2 Ru5 Ru1 57.07(5)
Cu1 Ru5 Ru1 56.38(4)
Ru3 Ru5 Ru1 90.51(4)
Ru2 Ru5 Ru1 61.84(3)
Ru4 Ru5 Ru1 62.52(3)
Br1 Cu1 C2 103.8(3)
Br1 Cu1 C10 97.4(3)
C2 Cu1 C10 155.4(4)
Br1 Cu1 Ru4 138.33(8)
C2 Cu1 Ru4 113.1(3)
C10 Cu1 Ru4 42.9(3)
Br1 Cu1 Ru1 143.47(8)
C2 Cu1 Ru1 43.7(3)
C10 Cu1 Ru1 112.1(3)
Ru4 Cu1 Ru1 69.39(4)
Br1 Cu1 Ru5 139.75(8)
C2 Cu1 Ru5 83.7(3)
C10 Cu1 Ru5 88.0(3)
Ru4 Cu1 Ru5 65.52(4)
Ru1 Cu1 Ru5 65.07(4)
Br2 Cu2 C5 100.3(3)
Br2 Cu2 Ru2 137.99(12)
C5 Cu2 Ru2 43.9(4)
Br2 Cu2 Ru5 149.96(14)
C5 Cu2 Ru5 90.0(3)
Ru2 Cu2 Ru5 66.04(5)
Br2 Cu2 Ru1 132.68(12)
C5 Cu2 Ru1 111.4(4)
Ru2 Cu2 Ru1 68.15(5)
Ru5 Cu2 Ru1 66.06(5)
C15 P1 C33 107.2(6)
C15 P1 C27 110.2(6)
C33 P1 C27 112.1(6)
C15 P1 C21 111.5(6)
C33 P1 C21 108.0(6)
C27 P1 C21 107.9(6)
C45 P2 C57 109.6(5)
C45 P2 C51 113.1(5)
C57 P2 C51 107.2(5)
C45 P2 C39 106.4(5)
C57 P2 C39 110.0(5)
C51 P2 C39 110.5(5)
O1 C1 Ru1 176.2(14)
O2 C2 Ru1 170.3(11)
O2 C2 Cu1 113.8(9)
Ru1 C2 Cu1 73.7(4)
O3 C3 Ru1 174.2(15)
O4 C4 Ru2 177.9(11)
O5 C5 Ru2 169.0(13)
O5 C5 Cu2 115.6(11)
Ru2 C5 Cu2 75.4(5)
O6 C6 Ru2 138.9(12)
O6 C6 Ru3 135.5(11)
Ru2 C6 Ru3 85.3(6)
O7 C7 Ru3 178.6(15)
O8 C8 Ru3 176.0(19)
O9 C9 Ru4 144.8(11)
O9 C9 Ru3 132.1(10)
Ru4 C9 Ru3 83.1(4)
O10 C10 Ru4 170.4(12)
O10 C10 Cu1 117.1(10)
Ru4 C10 Cu1 72.4(4)
O11 C11 Ru4 176.8(11)
O12 C12 Ru5 166.7(19)
O13 C13 Ru5 173.7(12)
O14 C14 Ru5 174.7(13)
C16 C15 C20 119.4(13)
C16 C15 P1 120.7(12)
C20 C15 P1 119.8(11)
C17 C16 C15 120.3(18)
C18 C17 C16 120.3(19)
C17 C18 C19 122.5(16)
C18 C19 C20 118.0(19)
C15 C20 C19 118.9(18)
C22 C21 C26 120.6(13)
C22 C21 P1 119.4(11)
C26 C21 P1 120.0(10)
C21 C22 C23 118.4(15)
C24 C23 C22 118.1(15)
C25 C24 C23 122.5(15)
C26 C25 C24 119.4(15)
C25 C26 C21 120.9(14)
C32 C27 C28 117.9(14)
C32 C27 P1 121.7(11)
C28 C27 P1 120.3(12)
C27 C28 C29 119.7(17)
C30 C29 C28 120.2(19)
C29 C30 C31 119.5(19)
C30 C31 C32 123.4(18)
C31 C32 C27 119.2(15)
C38 C33 C34 120.1(13)
C38 C33 P1 119.8(10)
C34 C33 P1 120.1(11)
C35 C34 C33 117.1(14)
C36 C35 C34 120.9(15)
C37 C36 C35 120.0(16)
C36 C37 C38 121.3(17)
C33 C38 C37 120.5(14)
C44 C39 C40 119.7(11)
C44 C39 P2 118.6(9)
C40 C39 P2 121.8(9)
C41 C40 C39 118.9(12)
C42 C41 C40 120.7(12)
C41 C42 C43 121.0(13)
C42 C43 C44 119.5(14)
C39 C44 C43 120.1(12)
C50 C45 C46 119.2(10)
C50 C45 P2 122.5(9)
C46 C45 P2 118.2(9)
C47 C46 C45 121.1(12)
C48 C47 C46 117.4(13)
C47 C48 C49 122.6(12)
C50 C49 C48 119.3(13)
C49 C50 C45 120.3(13)
C56 C51 C52 120.2(11)
C56 C51 P2 119.6(9)
C52 C51 P2 120.1(9)
C53 C52 C51 119.9(12)
C54 C53 C52 119.5(12)
C53 C54 C55 121.8(12)
C56 C55 C54 119.8(13)
C51 C56 C55 118.7(12)
C62 C57 C58 118.3(10)
C62 C57 P2 121.3(8)
C58 C57 P2 120.4(8)
C59 C58 C57 120.5(11)
C58 C59 C60 119.6(12)
C61 C60 C59 121.6(12)
C60 C61 C62 120.2(12)
C57 C62 C61 119.7(11)

loop_
_geom_bond_atom_site_label_1
_geom_bond_atom_site_label_2
_geom_bond_distance
Te1 Ru1 2.6743(11)
Te1 Ru4 2.6907(11)
Te1 Ru2 2.7033(12)
Te1 Ru3 2.7442(13)
Ru1 C1 1.890(16)
Ru1 C3 1.906(15)
Ru1 C2 1.922(12)
Ru1 Cu2 2.671(2)
Ru1 Cu1 2.6709(15)
Ru1 Ru5 2.9086(12)
Ru1 Ru2 2.9843(12)
Ru1 Ru4 3.0160(12)
Ru2 C4 1.881(14)
Ru2 C5 1.902(15)
Ru2 C6 2.024(15)
Ru2 Cu2 2.655(2)
Ru2 Ru3 2.8072(13)
Ru2 Ru5 2.8991(13)
Ru3 C8 1.839(17)
Ru3 C7 1.864(19)
Ru3 C6 2.116(14)
Ru3 C9 2.237(12)
Ru3 Ru4 2.8033(12)
Ru3 Ru5 2.8830(15)
Ru4 C10 1.878(13)
Ru4 C11 1.888(14)
Ru4 C9 1.979(12)
Ru4 Cu1 2.6274(17)
Ru4 Ru5 2.9037(13)
Ru5 C14 1.884(15)
Ru5 C13 1.925(14)
Ru5 C12 1.971(19)
Ru5 Cu2 2.665(2)
Ru5 Cu1 2.7363(16)
Br1 Cu1 2.2986(18)
Br2 Cu2 2.273(3)
Cu1 C2 2.472(12)
Cu1 C10 2.492(13)
Cu2 C5 2.395(14)
P1 C15 1.797(12)
P1 C33 1.792(13)
P1 C27 1.796(14)
P1 C21 1.795(13)
P2 C45 1.789(10)
P2 C57 1.793(11)
P2 C51 1.807(11)
P2 C39 1.806(11)
O1 C1 1.157(16)
O2 C2 1.095(13)
O3 C3 1.145(16)
O4 C4 1.133(15)
O5 C5 1.117(15)
O6 C6 1.195(16)
O7 C7 1.176(19)
O8 C8 1.134(18)
O9 C9 1.145(14)
O10 C10 1.146(14)
O11 C11 1.113(14)
O12 C12 1.095(18)
O13 C13 1.108(14)
O14 C14 1.141(17)
C15 C16 1.38(2)
C15 C20 1.38(2)
C16 C17 1.37(2)
C17 C18 1.32(2)
C18 C19 1.37(3)
C19 C20 1.42(2)
C21 C22 1.390(18)
C21 C26 1.391(18)
C22 C23 1.42(2)
C23 C24 1.40(2)
C24 C25 1.36(2)
C25 C26 1.36(2)
C27 C32 1.386(18)
C27 C28 1.40(2)
C28 C29 1.39(2)
C29 C30 1.35(3)
C30 C31 1.32(2)
C31 C32 1.35(2)
C33 C38 1.363(18)
C33 C34 1.409(17)
C34 C35 1.42(2)
C35 C36 1.37(2)
C36 C37 1.34(2)
C37 C38 1.378(19)
C39 C44 1.387(15)
C39 C40 1.386(15)
C40 C41 1.385(17)
C41 C42 1.357(19)
C42 C43 1.36(2)
C43 C44 1.382(18)
C45 C50 1.383(16)
C45 C46 1.384(16)
C46 C47 1.382(16)
C47 C48 1.384(19)
C48 C49 1.36(2)
C49 C50 1.373(17)
C51 C56 1.366(16)
C51 C52 1.394(15)
C52 C53 1.382(17)
C53 C54 1.336(19)
C54 C55 1.372(19)
C55 C56 1.395(18)
C57 C62 1.388(15)
C57 C58 1.405(15)
C58 C59 1.378(17)
C59 C60 1.359(19)
C60 C61 1.349(19)
C61 C62 1.395(17)
